data_7042751
loop_
_publ_author_name
'Wang, LuLu'
'Wang, Yi'
'li, zhenyu'
'Ruan, Huapeng'
'Xu, Li'

_publ_section_title
;
 [Ge9{M(CO)5}3]4-: Electrophilic Addition of M(CO)5 and [E9]4- Zintl
 anions (M = Cr, Mo, W) &#x2020;
;
_journal_name_full 'Dalton Trans.'
_journal_paper_doi 10.1039/C7DT01123G
_journal_year 2017
_chemical_formula_sum 'C69 H96 Ge9 K4 N6 O39 W3'
_chemical_formula_weight 2994.78
_chemical_name_systematic
; 
 ? 
;
_chemical_properties_physical ', Air-sensitive,Moisture-sensitive,Oxygen-sensitive'
_space_group_IT_number 176
_symmetry_cell_setting hexagonal
_symmetry_space_group_name_Hall '-P 6c'
_symmetry_space_group_name_H-M 'P 63/m'
_atom_sites_solution_hydrogens geom
_atom_sites_solution_primary direct
_atom_sites_solution_secondary difmap
_audit_creation_method SHELXL-97
_audit_update_record
;
2017-04-10 deposited with the CCDC.
2017-04-21 downloaded from the CCDC.
;
_cell_angle_alpha 90.00
_cell_angle_beta 90.00
_cell_angle_gamma 120.00
_cell_formula_units_Z 2
_cell_length_a 19.7716(9)
_cell_length_b 19.7716(9)
_cell_length_c 16.5975(15)
_cell_measurement_reflns_used 15710
_cell_measurement_temperature 173(2)
_cell_measurement_theta_max 27.5593
_cell_measurement_theta_min 2.0477
_cell_volume 5619.0(6)
_computing_cell_refinement 'CrystalClear (Rigaku Inc., 2008)'
_computing_data_collection 'CrystalClear (Rigaku Inc., 2008)'
_computing_data_reduction 'CrystalClear (Rigaku Inc., 2008)'
_computing_structure_refinement 'SHELXL-97 (Sheldrick, 1997)'
_computing_structure_solution 'SHELXS-97 (Sheldrick, 1990)'
_diffrn_ambient_temperature 173(2)
_diffrn_detector_area_resol_mean 28.5714
_diffrn_measured_fraction_theta_full 0.967
_diffrn_measured_fraction_theta_max 0.967
_diffrn_measurement_device_type Mercury70
_diffrn_measurement_method CCD_Profile_fitting
_diffrn_radiation_monochromator graphite
_diffrn_radiation_source 'fine-focus sealed tube'
_diffrn_radiation_type MoK\a
_diffrn_radiation_wavelength 0.71073
_diffrn_reflns_av_R_equivalents 0.0434
_diffrn_reflns_av_sigmaI/netI 0.0188
_diffrn_reflns_limit_h_max 25
_diffrn_reflns_limit_h_min -25
_diffrn_reflns_limit_k_max 25
_diffrn_reflns_limit_k_min -25
_diffrn_reflns_limit_l_max 19
_diffrn_reflns_limit_l_min -21
_diffrn_reflns_number 44487
_diffrn_reflns_theta_full 27.70
_diffrn_reflns_theta_max 27.70
_diffrn_reflns_theta_min 2.38
_exptl_absorpt_coefficient_mu 5.647
_exptl_absorpt_correction_T_max 1.0000
_exptl_absorpt_correction_T_min 0.7129
_exptl_absorpt_correction_type multi-scan
_exptl_crystal_colour Black
_exptl_crystal_density_diffrn 1.770
_exptl_crystal_density_method 'not measured'
_exptl_crystal_description Needle
_exptl_crystal_F_000 2900
_exptl_crystal_size_max 0.3000
_exptl_crystal_size_mid 0.1000
_exptl_crystal_size_min 0.1000
_refine_diff_density_max 1.209
_refine_diff_density_min -0.806
_refine_diff_density_rms 0.123
_refine_ls_extinction_method none
_refine_ls_goodness_of_fit_ref 1.184
_refine_ls_hydrogen_treatment mixed
_refine_ls_matrix_type full
_refine_ls_number_parameters 181
_refine_ls_number_reflns 4403
_refine_ls_number_restraints 74
_refine_ls_restrained_S_all 1.200
_refine_ls_R_factor_all 0.0681
_refine_ls_R_factor_gt 0.0646
_refine_ls_shift/su_max 0.012
_refine_ls_shift/su_mean 0.001
_refine_ls_structure_factor_coef Fsqd
_refine_ls_weighting_details 'calc w=1/[\s^2^(Fo^2^)+(0.0300P)^2^+24.2442P] where P=(Fo^2^+2Fc^2^)/3'
_refine_ls_weighting_scheme calc
_refine_ls_wR_factor_gt 0.1277
_refine_ls_wR_factor_ref 0.1296
_reflns_number_gt 4169
_reflns_number_total 4403
_reflns_threshold_expression >2sigma(I)
_cod_data_source_file c7dt01123g2.cif
_cod_data_source_block a
_cod_depositor_comments
;
The following automatic conversions were performed:

'_symmetry_cell_setting' value 'Hexagonal' changed to 'hexagonal'
according to
/home/data/users/saulius/crontab/automatic-downloads/rss-feeds/RSC/lib/dictionaries/cif_core.dic
dictionary named 'cif_core.dic' version 2.4.2 from 2011-04-26.

'_exptl_absorpt_correction_type' value 'Multi-scan' changed to
'multi-scan' according to
/home/data/users/saulius/crontab/automatic-downloads/rss-feeds/RSC/lib/dictionaries/cif_core.dic
dictionary named 'cif_core.dic' version 2.4.2 from 2011-04-26.

Automatic conversion script
Id: cif_fix_values 4973 2017-02-22 13:04:09Z antanas 
;
_cod_original_sg_symbol_H-M P6(3)/m
_cod_database_code 7042751

loop_
_symmetry_equiv_pos_as_xyz
'x, y, z'
'x-y, x, z+1/2'
'-y, x-y, z'
'-x, -y, z+1/2'
'-x+y, -x, z'
'y, -x+y, z+1/2'
'-x, -y, -z'
'-x+y, -x, -z-1/2'
'y, -x+y, -z'
'x, y, -z-1/2'
'x-y, x, -z'
'-y, x-y, -z-1/2'

loop_
_atom_site_label
_atom_site_type_symbol
_atom_site_fract_x
_atom_site_fract_y
_atom_site_fract_z
_atom_site_U_iso_or_equiv
_atom_site_adp_type
_atom_site_occupancy
_atom_site_symmetry_multiplicity
_atom_site_calc_flag
_atom_site_refinement_flags
W W 0.61622(2) 0.76679(3) 0.2500 0.06404(16) Uani 1 2 d S
Ge1 Ge 0.45878(6) 0.70661(7) 0.2500 0.0656(3) Uani 1 2 d S
Ge2 Ge 0.36187(4) 0.60786(4) 0.34887(5) 0.0629(2) Uani 1 1 d .
K1 K 0.4492(2) 0.30129(18) 0.2500 0.0921(9) Uani 1 2 d SD
K2 K 0.0000 1.0000 0.5000 0.0933(14) Uani 1 6 d S
O1 O 0.6188(5) 0.8735(6) 0.3950(7) 0.143(4) Uani 1 1 d .
O2 O 0.6162(7) 0.6487(6) 0.3753(6) 0.147(4) Uani 1 1 d .
O3 O 0.7968(6) 0.8529(8) 0.2500 0.134(4) Uani 1 2 d S
O4 O 0.1147(9) 0.9589(9) 0.5133(11) 0.200(3) Uani 1 1 d U
C1 C 0.6157(5) 0.8352(7) 0.3433(9) 0.103(3) Uani 1 1 d .
C2 C 0.6114(6) 0.6895(6) 0.3316(6) 0.089(3) Uani 1 1 d .
C3 C 0.7304(7) 0.8237(9) 0.2500 0.084(4) Uani 1 2 d S
C4 C 0.1902(11) 1.0180(12) 0.4838(12) 0.163(6) Uani 1 1 d U
H4A H 0.2312 1.0064 0.5015 0.196 Uiso 1 1 calc R
H4B H 0.1901 1.0197 0.4242 0.196 Uiso 1 1 calc R
C5 C 0.0898(13) 0.8852(13) 0.4842(13) 0.180(7) Uani 1 1 d U
H5A H 0.1300 0.8708 0.4964 0.216 Uiso 1 1 calc R
H5B H 0.0850 0.8860 0.4249 0.216 Uiso 1 1 calc R
O7 O 0.4398(8) 0.4276(8) 0.3130(3) 0.200(3) Uani 1 1 d DU
O5 O 0.5030(8) 0.2225(8) 0.3471(9) 0.200(3) Uani 1 1 d DU
C22 C 0.4446(11) 0.3856(9) 0.4443(8) 0.178(7) Uani 1 1 d DU
H22A H 0.3875 0.3509 0.4502 0.214 Uiso 1 1 calc R
H22B H 0.4671 0.4163 0.4942 0.214 Uiso 1 1 calc R
C21 C 0.5105(14) 0.2449(13) 0.4271(9) 0.212(8) Uani 1 1 d DU
H21A H 0.5664 0.2772 0.4414 0.255 Uiso 1 1 calc R
H21B H 0.4868 0.1982 0.4623 0.255 Uiso 1 1 calc R
C20 C 0.4724(10) 0.2878(11) 0.4378(14) 0.175(6) Uani 1 1 d DU
H20A H 0.4189 0.2518 0.4182 0.210 Uiso 1 1 calc R
H20B H 0.4675 0.2889 0.4971 0.210 Uiso 1 1 calc R
O8 O 0.4827(8) 0.3466(9) 0.4187(11) 0.200(3) Uani 1 1 d DU
C24 C 0.5143(19) 0.1739(16) 0.2924(3) 0.291(14) Uani 1 1 d DU
H24A H 0.5653 0.1796 0.3077 0.349 Uiso 1 1 calc R
H24B H 0.4746 0.1200 0.3077 0.349 Uiso 1 1 calc R
C7 C 0.4633(8) 0.4276(8) 0.3815(6) 0.169(6) Uani 1 1 d DU
H7A H 0.4712 0.4777 0.4031 0.202 Uiso 1 1 calc RD
H7B H 0.5167 0.4371 0.3710 0.202 Uiso 1 1 calc R
C25 C 0.4581(13) 0.4932(10) 0.2891(6) 0.37(3) Uani 1 1 d DU
H25A H 0.5107 0.5315 0.3094 0.441 Uiso 1 1 calc RD
H25B H 0.4204 0.5083 0.3094 0.441 Uiso 1 1 calc R
C27 C 0.254(3) 0.220(2) 0.2500 0.29(2) Uiso 1 2 d SD
N1 N 0.311(2) 0.130(2) 0.2500 0.253(13) Uiso 1 2 d SD
N2 N 0.293(3) 0.240(2) 0.331(2) 0.30(2) Uiso 0.50 1 d PD
C26 C 0.240(2) 0.139(2) 0.2500 0.30(2) Uiso 1 2 d SD

loop_
_atom_site_aniso_label
_atom_site_aniso_U_11
_atom_site_aniso_U_22
_atom_site_aniso_U_33
_atom_site_aniso_U_23
_atom_site_aniso_U_13
_atom_site_aniso_U_12
W 0.0449(2) 0.0675(3) 0.0762(3) 0.000 0.000 0.02535(19)
Ge1 0.0424(5) 0.0817(7) 0.0641(7) 0.000 0.000 0.0245(5)
Ge2 0.0580(4) 0.0583(4) 0.0761(5) 0.0110(4) -0.0010(4) 0.0319(3)
K1 0.108(2) 0.0873(19) 0.100(2) 0.000 0.000 0.0627(18)
K2 0.107(2) 0.107(2) 0.065(3) 0.000 0.000 0.0537(11)
O1 0.130(7) 0.140(7) 0.162(8) -0.087(7) -0.021(6) 0.071(6)
O2 0.208(10) 0.154(8) 0.110(7) 0.035(6) 0.011(7) 0.113(8)
O3 0.055(5) 0.166(11) 0.150(11) 0.000 0.000 0.032(6)
O4 0.174(5) 0.189(6) 0.236(7) -0.010(5) -0.029(5) 0.091(5)
C1 0.064(5) 0.090(7) 0.146(11) -0.009(7) -0.008(6) 0.031(5)
C2 0.099(7) 0.097(7) 0.080(6) 0.005(5) 0.005(5) 0.056(6)
C3 0.052(6) 0.106(9) 0.093(9) 0.000 0.000 0.038(6)
C4 0.166(11) 0.202(13) 0.168(16) -0.017(12) -0.017(11) 0.126(9)
C5 0.203(18) 0.199(11) 0.166(17) 0.006(12) -0.041(14) 0.122(13)
O7 0.174(5) 0.189(6) 0.236(7) -0.010(5) -0.029(5) 0.091(5)
O5 0.174(5) 0.189(6) 0.236(7) -0.010(5) -0.029(5) 0.091(5)
C22 0.223(18) 0.142(12) 0.124(11) -0.014(8) 0.075(13) 0.058(11)
C21 0.24(2) 0.31(2) 0.162(10) 0.085(12) -0.016(15) 0.19(2)
C20 0.131(12) 0.188(13) 0.191(15) 0.054(11) 0.018(12) 0.069(11)
O8 0.174(5) 0.189(6) 0.236(7) -0.010(5) -0.029(5) 0.091(5)
C24 0.42(4) 0.35(3) 0.27(2) 0.086(18) 0.08(2) 0.32(3)
C7 0.098(9) 0.174(12) 0.185(16) 0.029(12) -0.025(10) 0.031(9)
C25 0.34(3) 0.229(18) 0.66(8) -0.01(2) -0.04(4) 0.23(2)

loop_
_atom_type_symbol
_atom_type_description
_atom_type_scat_dispersion_real
_atom_type_scat_dispersion_imag
_atom_type_scat_source
C C 0.0033 0.0016 'International Tables Vol C Tables 4.2.6.8 and 6.1.1.4'
H H 0.0000 0.0000 'International Tables Vol C Tables 4.2.6.8 and 6.1.1.4'
O O 0.0106 0.0060 'International Tables Vol C Tables 4.2.6.8 and 6.1.1.4'
Ge Ge 0.1547 1.8001 'International Tables Vol C Tables 4.2.6.8 and 6.1.1.4'
W W -0.8490 6.8722 'International Tables Vol C Tables 4.2.6.8 and 6.1.1.4'
K K 0.2009 0.2494 'International Tables Vol C Tables 4.2.6.8 and 6.1.1.4'
N N 0.0061 0.0033 'International Tables Vol C Tables 4.2.6.8 and 6.1.1.4'

loop_
_geom_angle_atom_site_label_1
_geom_angle_atom_site_label_2
_geom_angle_atom_site_label_3
_geom_angle
_geom_angle_site_symmetry_1
_geom_angle_site_symmetry_3
C3 W C2 92.3(4) . 10_556
C3 W C2 92.3(4) . .
C2 W C2 84.8(6) 10_556 .
C3 W C1 90.3(4) . .
C2 W C1 173.2(5) 10_556 .
C2 W C1 88.8(5) . .
C3 W C1 90.3(4) . 10_556
C2 W C1 88.8(5) 10_556 10_556
C2 W C1 173.2(5) . 10_556
C1 W C1 97.5(7) . 10_556
C3 W Ge1 172.4(4) . .
C2 W Ge1 93.4(3) 10_556 .
C2 W Ge1 93.4(3) . .
C1 W Ge1 84.7(3) . .
C1 W Ge1 84.7(3) 10_556 .
Ge2 Ge1 Ge2 80.62(5) 10_556 .
Ge2 Ge1 Ge2 62.47(4) 10_556 12_666
Ge2 Ge1 Ge2 111.59(5) . 12_666
Ge2 Ge1 Ge2 111.59(5) 10_556 3_665
Ge2 Ge1 Ge2 62.47(4) . 3_665
Ge2 Ge1 Ge2 79.82(5) 12_666 3_665
Ge2 Ge1 W 126.54(4) 10_556 .
Ge2 Ge1 W 126.54(4) . .
Ge2 Ge1 W 121.74(4) 12_666 .
Ge2 Ge1 W 121.74(4) 3_665 .
Ge1 Ge2 Ge1 96.52(4) . 8_566
Ge1 Ge2 Ge2 59.15(4) . 3_665
Ge1 Ge2 Ge2 102.86(3) 8_566 3_665
Ge1 Ge2 Ge2 103.44(3) . 5_565
Ge1 Ge2 Ge2 58.37(4) 8_566 5_565
Ge2 Ge2 Ge2 60.0 3_665 5_565
O5 K1 O5 70.5(5) 10_556 .
O5 K1 O7 157.9(4) 10_556 .
O5 K1 O7 119.7(3) . .
O5 K1 O7 119.7(3) 10_556 10_556
O5 K1 O7 157.9(4) . 10_556
O7 K1 O7 43.9(3) . 10_556
O5 K1 O8 129.4(4) 10_556 .
O5 K1 O8 61.7(4) . .
O7 K1 O8 58.2(3) . .
O7 K1 O8 101.0(4) 10_556 .
O5 K1 O8 61.7(4) 10_556 10_556
O5 K1 O8 129.4(4) . 10_556
O7 K1 O8 101.0(4) . 10_556
O7 K1 O8 58.2(3) 10_556 10_556
O8 K1 O8 147.9(7) . 10_556
O5 K1 N2 96.9(8) 10_556 10_556
O5 K1 N2 129.3(7) . 10_556
O7 K1 N2 90.7(8) . 10_556
O7 K1 N2 71.3(7) 10_556 10_556
O8 K1 N2 125.5(6) . 10_556
O8 K1 N2 74.1(5) 10_556 10_556
O5 K1 N2 129.3(7) 10_556 .
O5 K1 N2 96.9(8) . .
O7 K1 N2 71.3(7) . .
O7 K1 N2 90.7(8) 10_556 .
O8 K1 N2 74.1(5) . .
O8 K1 N2 125.5(6) 10_556 .
N2 K1 N2 52.8(10) 10_556 .
O5 K1 N1 76.4(6) 10_556 .
O5 K1 N1 76.4(6) . .
O7 K1 N1 123.9(6) . .
O7 K1 N1 123.9(6) 10_556 .
O8 K1 N1 106.0(3) . .
O8 K1 N1 106.0(3) 10_556 .
N2 K1 N1 52.9(9) 10_556 .
N2 K1 N1 52.9(9) . .
O5 K1 C20 43.7(4) 10_556 10_556
O5 K1 C20 114.1(4) . 10_556
O7 K1 C20 121.2(4) . 10_556
O7 K1 C20 77.6(4) 10_556 10_556
O8 K1 C20 161.3(4) . 10_556
O8 K1 C20 20.6(4) 10_556 10_556
N2 K1 C20 72.1(6) 10_556 10_556
N2 K1 C20 124.4(6) . 10_556
N1 K1 C20 89.6(4) . 10_556
O5 K1 C7 155.9(4) 10_556 .
O5 K1 C7 97.6(3) . .
O7 K1 C7 22.13(19) . .
O7 K1 C7 65.2(3) 10_556 .
O8 K1 C7 36.1(3) . .
O8 K1 C7 119.6(4) 10_556 .
N2 K1 C7 106.6(8) 10_556 .
N2 K1 C7 71.5(6) . .
N1 K1 C7 122.2(5) . .
C20 K1 C7 140.2(4) 10_556 .
O5 K1 C7 97.6(3) 10_556 10_556
O5 K1 C7 155.9(4) . 10_556
O7 K1 C7 65.2(3) . 10_556
O7 K1 C7 22.13(19) 10_556 10_556
O8 K1 C7 119.6(4) . 10_556
O8 K1 C7 36.1(3) 10_556 10_556
N2 K1 C7 71.5(6) 10_556 10_556
N2 K1 C7 106.6(8) . 10_556
N1 K1 C7 122.2(5) . 10_556
C20 K1 C7 56.0(4) 10_556 10_556
C7 K1 C7 85.3(4) . 10_556
O4 K2 O4 60.63(10) 11_666 3_675
O4 K2 O4 180.000(1) 11_666 5_465
O4 K2 O4 119.37(11) 3_675 5_465
O4 K2 O4 60.63(10) 11_666 .
O4 K2 O4 119.37(11) 3_675 .
O4 K2 O4 119.37(10) 5_465 .
O4 K2 O4 119.37(10) 11_666 9_456
O4 K2 O4 180.000(1) 3_675 9_456
O4 K2 O4 60.63(10) 5_465 9_456
O4 K2 O4 60.63(10) . 9_456
O4 K2 O4 119.37(10) 11_666 7_576
O4 K2 O4 60.63(10) 3_675 7_576
O4 K2 O4 60.63(10) 5_465 7_576
O4 K2 O4 180.000(3) . 7_576
O4 K2 O4 119.37(11) 9_456 7_576
O4 K2 C5 158.8(4) 11_666 5_465
O4 K2 C5 101.0(4) 3_675 5_465
O4 K2 C5 21.2(4) 5_465 5_465
O4 K2 C5 139.4(4) . 5_465
O4 K2 C5 79.0(4) 9_456 5_465
O4 K2 C5 40.6(4) 7_576 5_465
O4 K2 C5 21.2(4) 11_666 11_666
O4 K2 C5 79.0(4) 3_675 11_666
O4 K2 C5 158.8(4) 5_465 11_666
O4 K2 C5 40.6(4) . 11_666
O4 K2 C5 101.0(4) 9_456 11_666
O4 K2 C5 139.4(4) 7_576 11_666
C5 K2 C5 180.000(1) 5_465 11_666
O4 K2 C5 40.6(4) 11_666 3_675
O4 K2 C5 21.2(4) 3_675 3_675
O4 K2 C5 139.4(4) 5_465 3_675
O4 K2 C5 101.0(4) . 3_675
O4 K2 C5 158.8(4) 9_456 3_675
O4 K2 C5 79.0(4) 7_576 3_675
C5 K2 C5 119.45(9) 5_465 3_675
C5 K2 C5 60.55(9) 11_666 3_675
O4 K2 C5 139.4(4) 11_666 9_456
O4 K2 C5 158.8(4) 3_675 9_456
O4 K2 C5 40.6(4) 5_465 9_456
O4 K2 C5 79.0(4) . 9_456
O4 K2 C5 21.2(4) 9_456 9_456
O4 K2 C5 101.0(4) 7_576 9_456
C5 K2 C5 60.55(9) 5_465 9_456
C5 K2 C5 119.45(9) 11_666 9_456
C5 K2 C5 180.000(2) 3_675 9_456
O4 K2 C5 101.0(4) 11_666 7_576
O4 K2 C5 40.6(4) 3_675 7_576
O4 K2 C5 79.0(4) 5_465 7_576
O4 K2 C5 158.8(4) . 7_576
O4 K2 C5 139.4(4) 9_456 7_576
O4 K2 C5 21.2(4) 7_576 7_576
C5 K2 C5 60.55(9) 5_465 7_576
C5 K2 C5 119.45(9) 11_666 7_576
C5 K2 C5 60.55(9) 3_675 7_576
C5 K2 C5 119.45(10) 9_456 7_576
O4 K2 C5 79.0(4) 11_666 .
O4 K2 C5 139.4(4) 3_675 .
O4 K2 C5 101.0(4) 5_465 .
O4 K2 C5 21.2(4) . .
O4 K2 C5 40.6(4) 9_456 .
O4 K2 C5 158.8(4) 7_576 .
C5 K2 C5 119.45(9) 5_465 .
C5 K2 C5 60.55(9) 11_666 .
C5 K2 C5 119.45(10) 3_675 .
C5 K2 C5 60.55(9) 9_456 .
C5 K2 C5 180.000(4) 7_576 .
C5 O4 C4 114.6(17) . .
C5 O4 K2 111.8(12) . .
C4 O4 K2 113.6(11) . .
O1 C1 W 176.9(9) . .
O2 C2 W 173.1(10) . .
O3 C3 W 176.1(14) . .
C5 C4 O4 107.1(17) 11_666 .
C5 C4 H4A 110.3 11_666 .
O4 C4 H4A 110.3 . .
C5 C4 H4B 110.3 11_666 .
O4 C4 H4B 110.3 . .
H4A C4 H4B 108.5 . .
O4 C5 C4 114(2) . 9_456
O4 C5 K2 47.0(9) . .
C4 C5 K2 82.0(12) 9_456 .
O4 C5 H5A 108.8 . .
C4 C5 H5A 108.8 9_456 .
K2 C5 H5A 155.1 . .
O4 C5 H5B 108.8 . .
C4 C5 H5B 108.8 9_456 .
K2 C5 H5B 89.0 . .
H5A C5 H5B 107.7 . .
C25 O7 C7 112.9(9) . .
C25 O7 K1 135.0(7) . .
C7 O7 K1 98.7(11) . .
C21 O5 C24 143.3(15) . .
C21 O5 K1 112.7(9) . .
C24 O5 K1 104.0(9) . .
C7 C22 O8 92.8(13) . .
C7 C22 H22A 113.1 . .
O8 C22 H22A 113.1 . .
C7 C22 H22B 113.1 . .
O8 C22 H22B 113.1 . .
H22A C22 H22B 110.5 . .
O5 C21 C20 108.1(14) . .
O5 C21 H21A 110.1 . .
C20 C21 H21A 110.1 . .
O5 C21 H21B 110.1 . .
C20 C21 H21B 110.1 . .
H21A C21 H21B 108.4 . .
O8 C20 C21 136(2) . .
O8 C20 H20A 103.1 . .
C21 C20 H20A 103.1 . .
O8 C20 H20B 103.1 . .
C21 C20 H20B 103.1 . .
H20A C20 H20B 105.1 . .
C20 O8 C22 128.6(19) . .
C20 O8 C7 160.9(16) . .
C22 O8 C7 41.1(6) . .
C20 O8 K1 93.2(16) . .
C22 O8 K1 111.3(11) . .
C7 O8 K1 80.7(7) . .
C24 C24 O5 129.8(8) 10_556 .
C24 C24 H24A 104.8 10_556 .
O5 C24 H24A 104.8 . .
C24 C24 H24B 104.8 10_556 .
O5 C24 H24B 104.8 . .
H24A C24 H24B 105.8 . .
O7 C7 C22 140.9(15) . .
O7 C7 O8 122.1(13) . .
C22 C7 O8 46.0(7) . .
O7 C7 K1 59.2(9) . .
C22 C7 K1 99.6(10) . .
O8 C7 K1 63.2(7) . .
O7 C7 H7A 101.8 . .
C22 C7 H7A 101.8 . .
O8 C7 H7A 136.0 . .
K1 C7 H7A 158.5 . .
O7 C7 H7B 101.8 . .
C22 C7 H7B 101.8 . .
O8 C7 H7B 65.1 . .
K1 C7 H7B 72.5 . .
H7A C7 H7B 104.7 . .
O7 C25 C25 108.9(5) . 10_556
O7 C25 H25A 109.9 . .
C25 C25 H25A 109.9 10_556 .
O7 C25 H25B 109.9 . .
C25 C25 H25B 109.9 10_556 .
H25A C25 H25B 108.3 . .
C26 C27 N2 94.0(12) . .
C26 C27 N2 94.0(12) . 10_556
N2 C27 N2 128(6) . 10_556
C26 C27 K1 93(3) . .
N2 C27 K1 64(3) . .
N2 C27 K1 64(3) 10_556 .
C26 N1 K1 104(2) . .
C27 N2 K1 90(4) . .
N1 C26 C27 117(3) . .

loop_
_geom_bond_atom_site_label_1
_geom_bond_atom_site_label_2
_geom_bond_distance
_geom_bond_site_symmetry_2
W C3 1.955(12) .
W C2 2.009(11) 10_556
W C2 2.009(11) .
W C1 2.059(14) .
W C1 2.059(14) 10_556
W Ge1 2.7207(11) .
Ge1 Ge2 2.5367(12) 10_556
Ge1 Ge2 2.5367(12) .
Ge1 Ge2 2.5578(12) 12_666
Ge1 Ge2 2.5578(12) 3_665
Ge2 Ge1 2.5578(12) 8_566
Ge2 Ge2 2.6419(13) 3_665
Ge2 Ge2 2.6419(13) 5_565
K1 O5 2.794(16) 10_556
K1 O5 2.794(16) .
K1 O7 2.799(14) .
K1 O7 2.799(14) 10_556
K1 O8 2.914(18) .
K1 O8 2.914(18) 10_556
K1 N2 3.02(6) 10_556
K1 N2 3.02(6) .
K1 N1 3.11(3) .
K1 C20 3.18(2) 10_556
K1 C7 3.222(14) .
K1 C7 3.222(14) 10_556
K2 O4 2.774(15) 11_666
K2 O4 2.774(14) 3_675
K2 O4 2.774(15) 5_465
K2 O4 2.774(14) .
K2 O4 2.774(14) 9_456
K2 O4 2.774(14) 7_576
K2 C5 3.52(2) 5_465
K2 C5 3.52(2) 11_666
K2 C5 3.52(2) 3_675
K2 C5 3.52(2) 9_456
K2 C5 3.52(2) 7_576
K2 C5 3.52(2) .
O1 C1 1.126(14) .
O2 C2 1.124(12) .
O3 C3 1.140(14) .
O4 C5 1.37(2) .
O4 C4 1.45(2) .
C4 C5 1.40(2) 11_666
C4 H4A 0.9900 .
C4 H4B 0.9900 .
C5 C4 1.40(2) 9_456
C5 H5A 0.9900 .
C5 H5B 0.9900 .
O7 C25 1.225(9) .
O7 C7 1.228(8) .
O5 C21 1.383(9) .
O5 C24 1.420(9) .
C22 C7 1.267(9) .
C22 O8 1.387(9) .
C22 H22A 0.9900 .
C22 H22B 0.9900 .
C21 C20 1.400(10) .
C21 H21A 0.9900 .
C21 H21B 0.9900 .
C20 O8 1.121(19) .
C20 H20A 0.9900 .
C20 H20B 0.9900 .
O8 C7 1.92(2) .
C24 C24 1.408(10) 10_556
C24 H24A 0.9900 .
C24 H24B 0.9900 .
C7 H7A 0.9900 .
C7 H7B 0.9900 .
C25 C25 1.299(18) 10_556
C25 H25A 0.9900 .
C25 H25B 0.9900 .
C27 C26 1.498(10) .
C27 N2 1.498(10) .
C27 N2 1.498(10) 10_556
N1 C26 1.495(10) .
